data_2007617
loop_
_publ_author_name
'Ayg\"un, Muhittin.'
'I\,s\'ik, \,Samil.'
'Odaba\,so\<glu, Mustafa'
Tahir,M.Nawaz
'Erd\"onmez, Ahmet.'
'B\"uy\"ukg\"ung\"or, Orhan.'

_publ_section_title
;
 Bis(2,6-dimethylphenyl) Chlorothiophosphate
;
_journal_issue 9
_journal_name_full 'Acta Crystallographica Section C'
_journal_page_first 1345
_journal_page_last 1347
_journal_paper_doi 10.1107/S0108270198003291
_journal_volume 54
_journal_year 1998
_chemical_formula_moiety 'C16 H18 Cl O2 P S'
_chemical_formula_sum 'C16 H18 Cl O2 P S'
_chemical_formula_weight 340.78
_chemical_name_systematic
;
 ?
;
_space_group_IT_number 15
_symmetry_cell_setting monoclinic
_symmetry_space_group_name_Hall '-C 2yc'
_symmetry_space_group_name_H-M 'C 1 2/c 1'
_audit_creation_method SHELXL
_cell_angle_alpha 90.00
_cell_angle_beta 128.25(5)
_cell_angle_gamma 90.00
_cell_formula_units_Z 4
_cell_length_a 18.0490(10)
_cell_length_b 8.6370(10)
_cell_length_c 13.9080(10)
_cell_measurement_reflns_used 25
_cell_measurement_temperature 293(2)
_cell_measurement_theta_max 18.35
_cell_measurement_theta_min 9.67
_cell_volume 1702.7(12)
_computing_cell_refinement 'CAD-4 Software'
_computing_data_collection 'CAD-4 Software (Enraf-Nonius, 1989)'
_computing_data_reduction 'MolEN (Fair, 1990)'
_computing_molecular_graphics 'ORTEPII (Johnson, 1976)'
_computing_publication_material SHELXL93
_computing_structure_refinement 'SHELXL93 (Sheldrick, 1993)'
_computing_structure_solution 'SHELXS86 (Sheldrick, 1990)'
_diffrn_ambient_temperature 293(2)
_diffrn_measurement_device 'Enraf-Nonius Cad-4'
_diffrn_measurement_method \w/2\q
_diffrn_radiation_monochromator graphite
_diffrn_radiation_source 'fine-focus sealed tube'
_diffrn_radiation_type MoK\a
_diffrn_radiation_wavelength 0.71069
_diffrn_reflns_av_R_equivalents 0.0000
_diffrn_reflns_av_sigmaI/netI 0.0110
_diffrn_reflns_limit_h_max 20
_diffrn_reflns_limit_h_min 0
_diffrn_reflns_limit_k_max 9
_diffrn_reflns_limit_k_min 0
_diffrn_reflns_limit_l_max 12
_diffrn_reflns_limit_l_min -15
_diffrn_reflns_number 1269
_diffrn_reflns_theta_max 23.53
_diffrn_reflns_theta_min 2.76
_diffrn_standards_decay_% 1.52
_diffrn_standards_interval_time 120
_diffrn_standards_number 3
_exptl_absorpt_coefficient_mu 0.442
_exptl_absorpt_correction_T_max 0.903
_exptl_absorpt_correction_T_min 0.882
_exptl_absorpt_correction_type 'psi scan (North et al., 1968)'
_exptl_crystal_colour 'colourless, semi-transparent'
_exptl_crystal_density_diffrn 1.329
_exptl_crystal_density_meas ?
_exptl_crystal_description prismatic
_exptl_crystal_F_000 712
_exptl_crystal_size_max 0.34
_exptl_crystal_size_mid 0.30
_exptl_crystal_size_min 0.23
_refine_diff_density_max 0.16
_refine_diff_density_min -0.19
_refine_ls_extinction_method none
_refine_ls_goodness_of_fit_all 1.141
_refine_ls_goodness_of_fit_obs 1.178
_refine_ls_hydrogen_treatment refall
_refine_ls_matrix_type full
_refine_ls_number_parameters 141
_refine_ls_number_reflns 1269
_refine_ls_number_restraints 0
_refine_ls_restrained_S_all 1.141
_refine_ls_restrained_S_obs 1.178
_refine_ls_R_factor_all 0.0342
_refine_ls_R_factor_obs .0313
_refine_ls_shift/esd_max -0.003
_refine_ls_shift/esd_mean 0.000
_refine_ls_structure_factor_coef Fsqd
_refine_ls_weighting_details 'w = 1/(\s^2^(Fo^2^)+(0.0416P)^2^+1.0525P) where P=(Fo^2^+2Fc^2^)/3'
_refine_ls_weighting_scheme calc
_refine_ls_wR_factor_all 0.0872
_refine_ls_wR_factor_obs .0856
_reflns_number_observed 1162
_reflns_number_total 1269
_reflns_observed_criterion >2sigma(I)
_cod_data_source_file fr1051.cif
_cod_data_source_block fr1051
_cod_depositor_comments
;
The following automatic conversions were performed:

'_exptl_crystal_density_meas' value 'none' was changed to '?' - the
value is perceived as not measured.

Automatic conversion script
Id: cif_fix_values 3008 2015-01-20 13:52:24Z robertas 

The following automatic conversions were performed:

'_refine_ls_weighting_scheme' value 'calc w =
1/(\s^2^(Fo^2^)+(0.0416P)^2^+1.0525P) where P=(Fo^2^+2Fc^2^)/3' was
changed to 'calc'. New tag '_refine_ls_weighting_details' was
created. The value of the new tag was set to 'w =
1/(\s^2^(Fo^2^)+(0.0416P)^2^+1.0525P) where P=(Fo^2^+2Fc^2^)/3'.

Automatic conversion script
Id: cif_fix_values 3143 2015-03-26 13:38:13Z robertas 
;
_cod_original_cell_volume 1702.7(3)
_cod_original_sg_symbol_H-M 'C 2/c'
_cod_database_code 2007617

loop_
_symmetry_equiv_pos_as_xyz
'x, y, z'
'-x, y, -z+1/2'
'x+1/2, y+1/2, z'
'-x+1/2, y+1/2, -z+1/2'
'-x, -y, -z'
'x, -y, z-1/2'
'-x+1/2, -y+1/2, -z'
'x+1/2, -y+1/2, z-1/2'

loop_
_atom_site_aniso_label
_atom_site_aniso_U_11
_atom_site_aniso_U_22
_atom_site_aniso_U_33
_atom_site_aniso_U_12
_atom_site_aniso_U_13
_atom_site_aniso_U_23
P .0389(4) .0480(4) .0604(5) .000 .0299(4) .000
S .054(2) .084(2) .093(3) .0068(13) .0382(15) -.024(2)
ClA .0594(14) .114(5) .090(2) -.003(2) .051(2) -.045(3)
O1 .0415(7) .0551(8) .0551(8) .0025(6) .0338(6) .0053(6)
C1 .0383(10) .0492(10) .0470(10) .0051(8) .0285(9) .0095(8)
C2 .0487(11) .0489(11) .0476(11) .0001(9) .0259(9) .0061(9)
C3 .0425(12) .0698(15) .0627(14) -.0050(11) .0196(11) .0152(12)
C4 .0495(13) .089(2) .084(2) .0207(13) .0455(14) .0359(15)
C5 .0619(15) .084(2) .0683(15) .0267(13) .0492(14) .0248(13)
C6 .0528(12) .0606(12) .0518(11) .0128(10) .0362(10) .0107(10)
C7 .077(2) .070(2) .0609(15) -.0021(15) .0372(15) -.0109(13)
C8 .077(2) .088(2) .063(2) .009(2) .0423(15) -.0155(14)

loop_
_atom_site_label
_atom_site_fract_x
_atom_site_fract_y
_atom_site_fract_z
_atom_site_U_iso_or_equiv
_atom_site_thermal_displace_type
_atom_site_calc_flag
_atom_site_occupancy
_atom_site_disorder_group
_atom_site_type_symbol
P .5000 .03435(9) .7500 .0496(2) Uani d 1 S P
S .4656(7) .1728(11) .8239(9) .081(2) Uani d .50 P S
ClA .4634(6) .1391(10) .8413(8) .085(2) Uani d .50 P Cl
O1 .58104(9) -.0806(2) .84275(12) .0479(4) Uani d 1 . O
C1 .67350(12) -.0869(2) .8779(2) .0434(4) Uani d 1 . C
C2 .74426(14) -.0095(2) .9825(2) .0511(5) Uani d 1 . C
C3 .8347(2) -.0236(3) 1.0159(2) .0670(7) Uani d 1 . C
C4 .8508(2) -.1120(3) .9486(3) .0712(7) Uani d 1 . C
C5 .7785(2) -.1889(3) .8472(2) .0655(6) Uani d 1 . C
C6 .68706(14) -.1794(2) .8085(2) .0525(5) Uani d 1 . C
C7 .7258(2) .0823(4) 1.0567(3) .0728(7) Uani d 1 . C
C8 .6084(2) -.2666(4) .6993(3) .0772(8) Uani d 1 . C
H3 .8833(17) .032(3) 1.085(2) .075(7) Uiso d 1 . H
H4 .9118(19) -.125(3) .971(2) .083(8) Uiso d 1 . H
H5 .7892(18) -.256(3) .799(2) .087(8) Uiso d 1 . H
H7A .687(2) .167(4) 1.014(3) .096(10) Uiso d 1 . H
H7B .782(3) .119(4) 1.127(4) .126(12) Uiso d 1 . H
H7C .692(2) .023(4) 1.079(3) .102(10) Uiso d 1 . H
H8A .625(3) -.335(4) .665(3) .131(12) Uiso d 1 . H
H8B .564(2) -.201(4) .637(3) .101(10) Uiso d 1 . H
H8C .569(3) -.320(4) .712(3) .121(13) Uiso d 1 . H

loop_
_atom_type_symbol
_atom_type_description
_atom_type_scat_dispersion_real
_atom_type_scat_dispersion_imag
_atom_type_scat_source
S S 0.1246 0.1234 'International Tables Vol C Tables 4.2.6.8 and 6.1.1.4'
P P 0.1023 0.0942 'International Tables Vol C Tables 4.2.6.8 and 6.1.1.4'
O O 0.0106 0.0060 'International Tables Vol C Tables 4.2.6.8 and 6.1.1.4'
C C 0.0033 0.0016 'International Tables Vol C Tables 4.2.6.8 and 6.1.1.4'
H H 0.0000 0.0000 'International Tables Vol C Tables 4.2.6.8 and 6.1.1.4'
Cl Cl 0.1484 0.1585 'International Tables Vol C Tables 4.2.6.8 and 6.1.1.4'

loop_
_geom_angle_atom_site_label_1
_geom_angle_atom_site_label_2
_geom_angle_atom_site_label_3
_geom_angle_site_symmetry_1
_geom_angle_site_symmetry_3
_geom_angle
_geom_angle_publ_flag
O1 P O1 2_656 . 101.33(12) yes
O1 P S 2_656 . 113.0(3) yes
O1 P S . . 113.7(3) yes
O1 P S 2_656 2_656 113.7(3) ?
O1 P S . 2_656 113.0(3) ?
S P S . 2_656 102.7(6) yes
O1 P ClA 2_656 . 107.8(3) yes
O1 P ClA . . 105.9(3) yes
O1 P ClA 2_656 2_656 105.9(3) ?
O1 P ClA . 2_656 107.8(3) ?
ClA P ClA . 2_656 125.5(5) yes
C1 O1 P . . 127.42(12) yes
C2 C1 C6 . . 124.6(2) yes
C2 C1 O1 . . 118.0(2) yes
C6 C1 O1 . . 117.3(2) ?
C1 C2 C3 . . 116.0(2) yes
C1 C2 C7 . . 122.0(2) yes
C3 C2 C7 . . 122.0(2) ?
C4 C3 C2 . . 121.2(2) ?
C5 C4 C3 . . 120.5(2) ?
C4 C5 C6 . . 121.4(2) ?
C5 C6 C1 . . 116.4(2) yes
C5 C6 C8 . . 121.4(2) ?
C1 C6 C8 . . 122.2(2) yes

loop_
_geom_bond_atom_site_label_1
_geom_bond_atom_site_label_2
_geom_bond_site_symmetry_2
_geom_bond_distance
_geom_bond_publ_flag
P O1 2_656 1.566(2) ?
P O1 . 1.566(2) yes
P S . 1.914(9) yes
P S 2_656 1.914(9) ?
P ClA . 1.976(7) yes
P ClA 2_656 1.976(7) ?
O1 C1 . 1.420(2) yes
C1 C2 . 1.376(3) ?
C1 C6 . 1.387(3) ?
C2 C3 . 1.398(3) ?
C2 C7 . 1.494(3) yes
C3 C4 . 1.371(4) ?
C4 C5 . 1.361(4) ?
C5 C6 . 1.386(3) ?
C6 C8 . 1.490(4) yes

loop_
_geom_torsion_atom_site_label_1
_geom_torsion_atom_site_label_2
_geom_torsion_atom_site_label_3
_geom_torsion_atom_site_label_4
_geom_torsion_site_symmetry_1
_geom_torsion
_geom_torsion_publ_flag
O1 P O1 C1 2_656 124.3(2) yes
S P O1 C1 . -114.2(3) yes
S P O1 C1 2_656 2.3(3) yes
ClA P O1 C1 . -123.2(3) yes
ClA P O1 C1 2_656 13.3(3) yes
P O1 C1 C2 . 94.9(2) yes
P O1 C1 C6 . -89.2(2) yes
C6 C1 C2 C3 . 2.2(3) ?
O1 C1 C2 C3 . 177.8(2) yes
C6 C1 C2 C7 . -177.0(2) ?
O1 C1 C2 C7 . -1.4(3) yes
C1 C2 C3 C4 . -1.1(3) ?
C7 C2 C3 C4 . 178.1(2) ?
C2 C3 C4 C5 . -0.2(3) ?
C3 C4 C5 C6 . 0.5(4) ?
C4 C5 C6 C1 . 0.5(3) ?
C4 C5 C6 C8 . -178.5(2) ?
C2 C1 C6 C5 . -1.9(3) ?
O1 C1 C6 C5 . -177.5(2) yes
C2 C1 C6 C8 . 177.0(2) ?
O1 C1 C6 C8 . 1.4(3) ?
